data_1539673
loop_
_publ_author_name
'Damerius, R.'
'Leopold, D.'
'Schulze, W.'
'Seppelt, K.'

_publ_section_title
;
 Strukturen von S F5-substituierten Metallkomplexen
;
_journal_name_full 'Zeitschrift fuer Anorganische und Allgemeine Chemie'
_journal_page_first 110
_journal_page_last 118
_journal_volume 578
_journal_year 1989
_chemical_formula_sum 'C6 F6 Mn N O5 S2'
_chemical_name_systematic '(C O)5 Mn S (C F) N (S F5)'
_space_group_IT_number 62
_symmetry_space_group_name_Hall '-P 2n 2a'
_symmetry_space_group_name_H-M 'P m c n'
_cell_angle_alpha 90
_cell_angle_beta 90
_cell_angle_gamma 90
_cell_formula_units_Z 4
_cell_length_a 10.231
_cell_length_b 10.431
_cell_length_c 12.035
_cell_volume 1284.370
_citation_journal_id_ASTM ZAACAB
_cod_data_source_file Damerius_ZAACAB_1989_1918.cif
_cod_data_source_block C6F6Mn1N1O5S2
_cod_original_cell_volume 1284.37
_cod_original_sg_symbol_Hall '-P 2ac 2n (y,z,x)'
_cod_original_formula_sum 'C6 F6 Mn1 N1 O5 S2'
_cod_database_code 1539673

loop_
_symmetry_equiv_pos_as_xyz
x,y,z
-x,y+1/2,-z+1/2
-x+1/2,-y+1/2,z+1/2
x+1/2,-y,-z
-x,-y,-z
x,-y-1/2,z-1/2
x-1/2,y-1/2,-z-1/2
-x-1/2,y,z

loop_
_atom_site_label
_atom_site_type_symbol
_atom_site_fract_x
_atom_site_fract_y
_atom_site_fract_z
_atom_site_occupancy
_atom_site_U_iso_or_equiv
C2 C+2 0.1175 0.5552 0.3044 1 0.0
O1 O-2 0.036 0.6198 0.2755 1 0.0
S2 S+5 0.25 0.9204 0.4019 1 0.0
S1 S-2 0.25 0.5416 0.5318 1 0.0
O2 O-2 0.25 0.2967 0.1407 1 0.0
F4 F-1 0.25 0.7334 0.1107 1 0.0
O3 O-2 0.0436 0.2708 0.4488 1 0.0
F2 F-1 0.25 0.0694 0.3752 1 0.0
F1 F-1 0.3592 0.9489 0.4905 1 0.0
C4 C+2 0.121 0.3348 0.4124 1 0.0
C1 C+4 0.25 0.7053 0.5127 1 0.0
C3 C+2 0.25 0.3527 0.2222 1 0.0
N1 N-3 0.25 0.7615 0.4193 1 0.0
F3 F-1 0.3575 0.9059 0.3096 1 0.0
Mn1 Mn+2 0.25 0.44221 0.35346 1 0.0
